data_7239763
loop_
_publ_author_name
'Zhang, Zhipeng'
'Yu, Yang'
'Huang, Fei'
'Yi, Xiangyan'
'Xu, Yao'
'He, Yide'
'Baell, Jonathan B.'
'Huang, He'

_publ_section_title
;
 Catalytic O--H bond insertion reactions using surface modified sewage
 sludge as a catalyst
;
_journal_issue 5
_journal_name_full 'Green Chemistry'
_journal_page_first 1594
_journal_page_last 1604
_journal_paper_doi 10.1039/C9GC03428E
_journal_volume 22
_journal_year 2020
_chemical_formula_sum 'C27 H25 Cl O4'
_chemical_formula_weight 448.92
_space_group_crystal_system monoclinic
_space_group_IT_number 14
_space_group_name_Hall '-P 2ybc'
_space_group_name_H-M_alt 'P 1 21/c 1'
_atom_sites_solution_hydrogens geom
_audit_creation_method SHELXL-2013
_audit_update_record
;
2018-09-26 deposited with the CCDC.	2020-01-13 downloaded from the CCDC.
;
_cell_angle_alpha 90
_cell_angle_beta 91.0510(10)
_cell_angle_gamma 90
_cell_formula_units_Z 4
_cell_length_a 8.4738(2)
_cell_length_b 24.4748(6)
_cell_length_c 11.8708(3)
_cell_measurement_reflns_used 8292
_cell_measurement_temperature 296(2)
_cell_measurement_theta_max 52.952
_cell_measurement_theta_min 4.782
_cell_volume 2461.53(10)
_computing_cell_refinement 'Bruker SAINT'
_computing_data_collection 'Bruker APEX2'
_computing_data_reduction 'Bruker SAINT'
_computing_molecular_graphics 'Bruker SHELXTL'
_computing_publication_material 'Bruker SHELXTL'
_computing_structure_refinement 'SHELXL-2013 (Sheldrick, 2013)'
_computing_structure_solution 'SHELXS-97 (Sheldrick 2008)'
_diffrn_ambient_temperature 296(2)
_diffrn_measured_fraction_theta_full 0.965
_diffrn_measured_fraction_theta_max 0.993
_diffrn_measurement_device_type 'Bruker APEX-II CCD'
_diffrn_measurement_method '\f and \w scans'
_diffrn_radiation_type MoK\a
_diffrn_radiation_wavelength 0.71073
_diffrn_reflns_av_R_equivalents 0.0422
_diffrn_reflns_av_unetI/netI 0.0245
_diffrn_reflns_Laue_measured_fraction_full 0.965
_diffrn_reflns_Laue_measured_fraction_max 0.993
_diffrn_reflns_limit_h_max 10
_diffrn_reflns_limit_h_min -10
_diffrn_reflns_limit_k_max 29
_diffrn_reflns_limit_k_min -29
_diffrn_reflns_limit_l_max 14
_diffrn_reflns_limit_l_min -14
_diffrn_reflns_number 29317
_diffrn_reflns_point_group_measured_fraction_full 0.965
_diffrn_reflns_point_group_measured_fraction_max 0.993
_diffrn_reflns_theta_full 25.242
_diffrn_reflns_theta_max 24.999
_diffrn_reflns_theta_min 2.391
_exptl_absorpt_coefficient_mu 0.184
_exptl_absorpt_correction_T_max 0.7456
_exptl_absorpt_correction_T_min 0.6652
_exptl_absorpt_correction_type multi-scan
_exptl_absorpt_process_details sadabs
_exptl_crystal_colour colorless
_exptl_crystal_density_diffrn 1.211
_exptl_crystal_description prismatic
_exptl_crystal_F_000 944
_exptl_crystal_size_max 0.200
_exptl_crystal_size_mid 0.170
_exptl_crystal_size_min 0.130
_refine_diff_density_max 0.368
_refine_diff_density_min -0.464
_refine_diff_density_rms 0.042
_refine_ls_extinction_coef 0.030(8)
_refine_ls_extinction_expression Fc^*^=kFc[1+0.001xFc^2^\l^3^/sin(2\q)]^-1/4^
_refine_ls_extinction_method SHELXL
_refine_ls_goodness_of_fit_ref 1.046
_refine_ls_hydrogen_treatment constr
_refine_ls_matrix_type full
_refine_ls_number_parameters 346
_refine_ls_number_reflns 4295
_refine_ls_number_restraints 138
_refine_ls_restrained_S_all 1.097
_refine_ls_R_factor_all 0.0900
_refine_ls_R_factor_gt 0.0684
_refine_ls_shift/su_max 0.007
_refine_ls_shift/su_mean 0.000
_refine_ls_structure_factor_coef Fsqd
_refine_ls_weighting_details 'w=1/[\s^2^(Fo^2^)+(0.1227P)^2^+0.8060P] where P=(Fo^2^+2Fc^2^)/3'
_refine_ls_weighting_scheme calc
_refine_ls_wR_factor_gt 0.1953
_refine_ls_wR_factor_ref 0.2209
_reflns_Friedel_coverage 0.000
_reflns_number_gt 3078
_reflns_number_total 4295
_reflns_threshold_expression 'I > 2\s(I)'
_cod_data_source_file c9gc03428e2.cif
_cod_data_source_block mo_dd18180_0m
_cod_depositor_comments
;Adding full bibliography for 7239763--7239764.cif.

 Adding full bibliography for 7239763--7239764.cif.
;
_cod_original_cell_volume 2461.52(10)
_cod_original_sg_symbol_H-M 'P 21/c'
_cod_database_code 7239763
_shelx_space_group_comment
; 
The symmetry employed for this shelxl refinement is uniquely defined 
by the following loop, which should always be used as a source of 
symmetry information in preference to the above space-group names. 
They are only intended as comments. 
;
_shelx_estimated_absorpt_t_min 0.964
_shelx_estimated_absorpt_t_max 0.976
_shelxl_version_number 2013-4

loop_
_space_group_symop_operation_xyz
'x, y, z'
'-x, y+1/2, -z+1/2'
'-x, -y, -z'
'x, -y-1/2, z-1/2'

loop_
_atom_site_label
_atom_site_type_symbol
_atom_site_fract_x
_atom_site_fract_y
_atom_site_fract_z
_atom_site_U_iso_or_equiv
_atom_site_adp_type
_atom_site_occupancy
_atom_site_site_symmetry_order
_atom_site_calc_flag
_atom_site_refinement_flags_posn
_atom_site_refinement_flags_adp
_atom_site_refinement_flags_occupancy
_atom_site_disorder_assembly
_atom_site_disorder_group
Cl1 Cl 0.31325(17) 0.49635(4) 0.91333(12) 0.1321(6) Uani 1 1 d . . . . .
O1 O 0.5312(2) 0.66485(10) 0.41647(19) 0.0851(7) Uani 1 1 d . . . . .
H1 H 0.5199 0.6901 0.4611 0.128 Uiso 1 1 calc R U . . .
O2 O 0.6363(2) 0.70268(7) 0.64514(15) 0.0632(5) Uani 1 1 d . . . . .
O3 O 0.3498(2) 0.73307(9) 0.56072(17) 0.0803(6) Uani 1 1 d . . . . .
O4 O 0.2738(3) 0.75951(9) 0.73102(18) 0.0802(6) Uani 1 1 d . . . . .
C1 C 0.6844(4) 0.64810(12) 0.4192(2) 0.0695(8) Uani 1 1 d . . . . .
C2 C 0.7135(5) 0.59639(14) 0.3772(3) 0.0892(10) Uani 1 1 d . . . . .
H2 H 0.6302 0.5742 0.3536 0.107 Uiso 1 1 calc R U . . .
C3 C 0.8687(5) 0.57762(15) 0.3706(3) 0.0985(11) Uani 1 1 d . . . . .
H3 H 0.8874 0.5430 0.3417 0.118 Uiso 1 1 calc R U . . .
C4 C 0.9940(4) 0.60908(16) 0.4057(3) 0.0913(10) Uani 1 1 d D . . . .
C5 C 0.9623(4) 0.66034(14) 0.4459(3) 0.0790(8) Uani 1 1 d . . . . .
H5 H 1.0466 0.6823 0.4684 0.095 Uiso 1 1 calc R U . . .
C6 C 0.8095(3) 0.68117(12) 0.4546(2) 0.0655(7) Uani 1 1 d . . . . .
C7 C 0.7874(3) 0.73753(11) 0.4980(2) 0.0626(7) Uani 1 1 d . . . . .
C8 C 0.8587(4) 0.78216(13) 0.4465(3) 0.0766(8) Uani 1 1 d . . . . .
H8 H 0.9136 0.7762 0.3805 0.092 Uiso 1 1 calc R U . . .
C9 C 0.8522(4) 0.83454(12) 0.4882(3) 0.0799(9) Uani 1 1 d D . . . .
C10 C 0.7672(4) 0.84281(12) 0.5848(3) 0.0770(8) Uani 1 1 d . . . . .
H10 H 0.7608 0.8778 0.6150 0.092 Uiso 1 1 calc R U . . .
C11 C 0.6917(3) 0.80038(11) 0.6375(2) 0.0660(7) Uani 1 1 d . . . . .
H11 H 0.6336 0.8070 0.7018 0.079 Uiso 1 1 calc R U . . .
C12 C 0.7021(3) 0.74827(11) 0.5952(2) 0.0603(7) Uani 1 1 d . . . . .
C13 C 1.161(2) 0.5851(10) 0.4099(19) 0.158(2) Uani 0.5 1 d D U P A 1
H13A H 1.2351 0.6135 0.4316 0.189 Uiso 0.5 1 calc R U P A 1
H13B H 1.1661 0.5567 0.4669 0.189 Uiso 0.5 1 calc R U P A 1
C14 C 1.2057(14) 0.5625(5) 0.3032(12) 0.160(2) Uani 0.5 1 d D U P A 1
H14 H 1.1136 0.5468 0.2742 0.191 Uiso 0.5 1 calc R U P A 1
C15 C 1.2958(16) 0.5544(6) 0.2380(13) 0.178(3) Uani 0.5 1 d D U P A 1
H15A H 1.3989 0.5665 0.2489 0.214 Uiso 0.5 1 calc R U P A 1
H15B H 1.2678 0.5354 0.1727 0.214 Uiso 0.5 1 calc R U P A 1
C13' C 1.167(2) 0.5917(9) 0.392(2) 0.158(2) Uani 0.5 1 d D U P A 2
H13C H 1.1929 0.5967 0.3132 0.190 Uiso 0.5 1 calc R U P A 2
H13D H 1.2323 0.6167 0.4353 0.190 Uiso 0.5 1 calc R U P A 2
C14' C 1.2069(14) 0.5412(6) 0.4208(12) 0.164(2) Uani 0.5 1 d D U P A 2
H14' H 1.2001 0.5289 0.4947 0.197 Uiso 0.5 1 calc R U P A 2
C15' C 1.2586(15) 0.5086(6) 0.3367(14) 0.179(3) Uani 0.5 1 d D U P A 2
H15C H 1.2641 0.5221 0.2636 0.215 Uiso 0.5 1 calc R U P A 2
H15D H 1.2885 0.4728 0.3520 0.215 Uiso 0.5 1 calc R U P A 2
C16 C 0.9525(12) 0.8797(4) 0.4350(9) 0.1055(17) Uani 0.6 1 d D U P B 1
H16A H 0.9557 0.9114 0.4841 0.127 Uiso 0.6 1 calc R U P B 1
H16B H 1.0597 0.8668 0.4258 0.127 Uiso 0.6 1 calc R U P B 1
C17 C 0.8838(10) 0.8949(3) 0.3248(6) 0.1066(16) Uani 0.6 1 d D U P B 1
H17 H 0.7779 0.9049 0.3261 0.128 Uiso 0.6 1 calc R U P B 1
C18 C 0.9431(15) 0.8966(4) 0.2319(9) 0.118(2) Uani 0.5 1 d D U P B 1
H18A H 1.0486 0.8873 0.2235 0.141 Uiso 0.5 1 calc R U P B 1
H18B H 0.8827 0.9073 0.1694 0.141 Uiso 0.5 1 calc R U P B 1
C16' C 0.906(2) 0.8848(7) 0.4239(14) 0.1070(18) Uani 0.4 1 d D U P B 2
H16C H 0.8142 0.9074 0.4073 0.128 Uiso 0.4 1 calc R U P B 2
H16D H 0.9766 0.9058 0.4722 0.128 Uiso 0.4 1 calc R U P B 2
C17' C 0.9818(17) 0.8735(5) 0.3235(9) 0.1106(17) Uani 0.4 1 d D U P B 2
H17' H 1.0554 0.8478 0.3483 0.133 Uiso 0.4 1 calc R U P B 2
C18' C 1.0121(14) 0.8757(4) 0.2282(9) 0.118(2) Uani 0.5 1 d D U P B 2
H18C H 0.9555 0.8989 0.1804 0.141 Uiso 0.5 1 calc R U P B 2
H18D H 1.0928 0.8542 0.1999 0.141 Uiso 0.5 1 calc R U P B 2
C19 C 0.5128(3) 0.71152(11) 0.7228(2) 0.0610(7) Uani 1 1 d . . . . .
H19 H 0.5489 0.7361 0.7831 0.073 Uiso 1 1 calc R U . . .
C20 C 0.4684(3) 0.65674(11) 0.7714(2) 0.0601(7) Uani 1 1 d . . . . .
C21 C 0.4443(4) 0.65120(12) 0.8846(2) 0.0694(7) Uani 1 1 d . . . . .
H21 H 0.4594 0.6810 0.9322 0.083 Uiso 1 1 calc R U . . .
C22 C 0.3980(4) 0.60174(13) 0.9286(3) 0.0800(9) Uani 1 1 d . . . . .
H22 H 0.3817 0.5981 1.0055 0.096 Uiso 1 1 calc R U . . .
C23 C 0.3762(4) 0.55835(13) 0.8589(3) 0.0830(9) Uani 1 1 d . . . . .
C24 C 0.4021(5) 0.56251(14) 0.7457(3) 0.0940(11) Uani 1 1 d . . . . .
H24 H 0.3884 0.5324 0.6988 0.113 Uiso 1 1 calc R U . . .
C25 C 0.4482(5) 0.61148(13) 0.7027(3) 0.0845(9) Uani 1 1 d . . . . .
H25 H 0.4664 0.6145 0.6259 0.101 Uiso 1 1 calc R U . . .
C26 C 0.3716(3) 0.73611(11) 0.6608(2) 0.0623(7) Uani 1 1 d . . . . .
C27 C 0.1307(4) 0.78167(19) 0.6810(4) 0.1064(13) Uani 1 1 d . . . . .
H27A H 0.1569 0.8052 0.6195 0.160 Uiso 1 1 calc R U . . .
H27B H 0.0750 0.8022 0.7366 0.160 Uiso 1 1 calc R U . . .
H27C H 0.0651 0.7523 0.6538 0.160 Uiso 1 1 calc R U . . .

loop_
_atom_site_aniso_label
_atom_site_aniso_U_11
_atom_site_aniso_U_22
_atom_site_aniso_U_33
_atom_site_aniso_U_23
_atom_site_aniso_U_13
_atom_site_aniso_U_12
Cl1 0.1754(12) 0.0781(7) 0.1425(11) 0.0318(6) -0.0069(8) -0.0368(6)
O1 0.0749(14) 0.0953(16) 0.0848(15) -0.0238(12) -0.0071(10) -0.0026(11)
O2 0.0660(11) 0.0557(10) 0.0682(11) 0.0003(8) 0.0078(8) 0.0007(8)
O3 0.0807(13) 0.0976(15) 0.0627(13) 0.0008(10) -0.0021(10) 0.0149(11)
O4 0.0776(13) 0.0890(15) 0.0743(13) -0.0042(11) 0.0062(10) 0.0179(11)
C1 0.0761(19) 0.0702(18) 0.0624(16) -0.0049(13) 0.0036(13) -0.0001(14)
C2 0.103(3) 0.076(2) 0.089(2) -0.0228(17) 0.0003(18) -0.0093(18)
C3 0.110(3) 0.075(2) 0.110(3) -0.028(2) 0.009(2) 0.012(2)
C4 0.091(2) 0.090(2) 0.094(2) -0.0223(19) 0.0056(18) 0.0141(18)
C5 0.0761(19) 0.082(2) 0.0791(19) -0.0161(16) 0.0074(15) 0.0007(15)
C6 0.0737(17) 0.0645(17) 0.0585(15) -0.0035(12) 0.0068(12) -0.0011(13)
C7 0.0668(15) 0.0599(15) 0.0612(15) -0.0027(12) 0.0022(12) -0.0010(12)
C8 0.0811(19) 0.076(2) 0.0733(18) -0.0001(15) 0.0139(15) -0.0021(15)
C9 0.090(2) 0.0616(18) 0.088(2) 0.0042(15) 0.0103(16) -0.0082(15)
C10 0.090(2) 0.0582(17) 0.083(2) -0.0046(14) 0.0041(16) -0.0018(14)
C11 0.0707(16) 0.0604(16) 0.0669(16) -0.0039(13) 0.0035(13) 0.0004(12)
C12 0.0601(14) 0.0581(16) 0.0626(15) 0.0015(12) -0.0026(12) -0.0006(11)
C13 0.118(3) 0.162(5) 0.194(6) -0.071(4) 0.006(4) 0.052(3)
C14 0.119(3) 0.165(5) 0.195(6) -0.070(4) 0.008(4) 0.053(3)
C15 0.139(5) 0.190(6) 0.206(7) -0.053(5) -0.001(5) 0.040(5)
C13' 0.118(3) 0.162(5) 0.195(6) -0.071(4) 0.005(4) 0.052(3)
C14' 0.125(3) 0.169(5) 0.200(6) -0.065(4) 0.004(4) 0.047(3)
C15' 0.140(4) 0.180(6) 0.216(6) -0.058(5) 0.003(5) 0.041(4)
C16 0.120(4) 0.084(3) 0.114(3) 0.009(2) 0.026(3) -0.017(3)
C17 0.118(4) 0.088(3) 0.115(3) 0.013(2) 0.024(3) -0.015(3)
C18 0.133(5) 0.102(4) 0.118(4) 0.005(4) 0.021(4) -0.006(4)
C16' 0.121(5) 0.086(3) 0.115(3) 0.009(3) 0.028(3) -0.016(3)
C17' 0.125(4) 0.090(3) 0.117(3) 0.009(3) 0.028(3) -0.016(3)
C18' 0.131(5) 0.104(4) 0.119(4) 0.004(4) 0.027(4) -0.006(4)
C19 0.0665(15) 0.0597(15) 0.0568(14) -0.0023(12) 0.0017(12) -0.0002(12)
C20 0.0621(15) 0.0574(15) 0.0605(15) 0.0008(11) -0.0025(11) -0.0005(11)
C21 0.0832(19) 0.0619(16) 0.0632(16) 0.0011(13) -0.0014(13) -0.0023(13)
C22 0.095(2) 0.075(2) 0.0703(18) 0.0148(16) 0.0002(15) -0.0028(16)
C23 0.089(2) 0.0600(18) 0.100(2) 0.0134(17) -0.0057(18) -0.0075(15)
C24 0.125(3) 0.0602(19) 0.096(3) -0.0045(17) -0.002(2) -0.0108(18)
C25 0.115(3) 0.0666(19) 0.0719(18) -0.0069(15) 0.0044(17) -0.0092(17)
C26 0.0670(16) 0.0582(15) 0.0618(16) 0.0018(12) 0.0064(12) -0.0003(12)
C27 0.083(2) 0.125(3) 0.111(3) -0.007(2) 0.000(2) 0.038(2)

loop_
_atom_type_symbol
_atom_type_description
_atom_type_scat_dispersion_real
_atom_type_scat_dispersion_imag
_atom_type_scat_source
C C 0.0033 0.0016 'International Tables Vol C Tables 4.2.6.8 and 6.1.1.4'
H H 0.0000 0.0000 'International Tables Vol C Tables 4.2.6.8 and 6.1.1.4'
O O 0.0106 0.0060 'International Tables Vol C Tables 4.2.6.8 and 6.1.1.4'
Cl Cl 0.1484 0.1585 'International Tables Vol C Tables 4.2.6.8 and 6.1.1.4'

loop_
_geom_angle_atom_site_label_1
_geom_angle_atom_site_label_2
_geom_angle_atom_site_label_3
_geom_angle
C1 O1 H1 109.5
C12 O2 C19 117.43(19)
C26 O4 C27 115.9(3)
O1 C1 C2 116.3(3)
O1 C1 C6 123.6(3)
C2 C1 C6 120.0(3)
C1 C2 C3 119.7(3)
C1 C2 H2 120.1
C3 C2 H2 120.1
C4 C3 C2 121.6(3)
C4 C3 H3 119.2
C2 C3 H3 119.2
C5 C4 C3 117.6(3)
C5 C4 C13 121.8(11)
C3 C4 C13 120.3(11)
C5 C4 C13' 119.0(10)
C3 C4 C13' 123.1(10)
C4 C5 C6 123.2(3)
C4 C5 H5 118.4
C6 C5 H5 118.4
C1 C6 C5 117.9(3)
C1 C6 C7 123.0(3)
C5 C6 C7 119.2(3)
C8 C7 C12 116.7(3)
C8 C7 C6 121.1(2)
C12 C7 C6 122.1(2)
C9 C8 C7 123.5(3)
C9 C8 H8 118.2
C7 C8 H8 118.2
C8 C9 C10 117.4(3)
C8 C9 C16' 124.0(7)
C10 C9 C16' 117.6(7)
C8 C9 C16 119.8(5)
C10 C9 C16 122.4(5)
C11 C10 C9 121.4(3)
C11 C10 H10 119.3
C9 C10 H10 119.3
C12 C11 C10 120.1(3)
C12 C11 H11 119.9
C10 C11 H11 119.9
C11 C12 O2 124.3(2)
C11 C12 C7 120.9(2)
O2 C12 C7 114.8(2)
C14 C13 C4 112.2(14)
C14 C13 H13A 109.2
C4 C13 H13A 109.2
C14 C13 H13B 109.2
C4 C13 H13B 109.2
H13A C13 H13B 107.9
C15 C14 C13 151.0(16)
C15 C14 H14 104.5
C13 C14 H14 104.5
C14 C15 H15A 120.0
C14 C15 H15B 120.0
H15A C15 H15B 120.0
C14' C13' C4 118.1(16)
C14' C13' H13C 107.8
C4 C13' H13C 107.8
C14' C13' H13D 107.8
C4 C13' H13D 107.8
H13C C13' H13D 107.1
C13' C14' C15' 116.1(17)
C13' C14' H14' 121.9
C15' C14' H14' 121.9
C14' C15' H15C 120.0
C14' C15' H15D 120.0
H15C C15' H15D 120.0
C17 C16 C9 109.5(7)
C17 C16 H16A 109.8
C9 C16 H16A 109.8
C17 C16 H16B 109.8
C9 C16 H16B 109.8
H16A C16 H16B 108.2
C18 C17 C16 130.5(10)
C18 C17 H17 114.7
C16 C17 H17 114.7
C17 C18 H18A 120.0
C17 C18 H18B 120.0
H18A C18 H18B 120.0
C17' C16' C9 114.5(12)
C17' C16' H16C 108.6
C9 C16' H16C 108.6
C17' C16' H16D 108.6
C9 C16' H16D 108.6
H16C C16' H16D 107.6
C18' C17' C16' 159.1(16)
C18' C17' H17' 100.4
C16' C17' H17' 100.4
C17' C18' H18C 120.0
C17' C18' H18D 120.0
H18C C18' H18D 120.0
O2 C19 C20 107.7(2)
O2 C19 C26 109.2(2)
C20 C19 C26 109.7(2)
O2 C19 H19 110.1
C20 C19 H19 110.1
C26 C19 H19 110.1
C21 C20 C25 118.7(3)
C21 C20 C19 120.3(2)
C25 C20 C19 121.0(2)
C20 C21 C22 120.4(3)
C20 C21 H21 119.8
C22 C21 H21 119.8
C23 C22 C21 119.5(3)
C23 C22 H22 120.2
C21 C22 H22 120.2
C22 C23 C24 121.2(3)
C22 C23 Cl1 119.7(3)
C24 C23 Cl1 119.1(3)
C25 C24 C23 119.0(3)
C25 C24 H24 120.5
C23 C24 H24 120.5
C24 C25 C20 121.1(3)
C24 C25 H25 119.5
C20 C25 H25 119.5
O3 C26 O4 124.4(3)
O3 C26 C19 124.1(2)
O4 C26 C19 111.4(2)
O4 C27 H27A 109.5
O4 C27 H27B 109.5
H27A C27 H27B 109.5
O4 C27 H27C 109.5
H27A C27 H27C 109.5
H27B C27 H27C 109.5

loop_
_geom_bond_atom_site_label_1
_geom_bond_atom_site_label_2
_geom_bond_distance
Cl1 C23 1.737(3)
O1 C1 1.361(4)
O1 H1 0.8200
O2 C12 1.385(3)
O2 C19 1.424(3)
O3 C26 1.201(3)
O4 C26 1.317(3)
O4 C27 1.446(4)
C1 C2 1.384(4)
C1 C6 1.393(4)
C2 C3 1.396(5)
C2 H2 0.9300
C3 C4 1.371(5)
C3 H3 0.9300
C4 C5 1.370(5)
C4 C13 1.530(15)
C4 C13' 1.535(15)
C5 C6 1.397(4)
C5 H5 0.9300
C6 C7 1.486(4)
C7 C8 1.395(4)
C7 C12 1.398(4)
C8 C9 1.375(4)
C8 H8 0.9300
C9 C10 1.381(5)
C9 C16' 1.521(14)
C9 C16 1.537(10)
C10 C11 1.375(4)
C10 H10 0.9300
C11 C12 1.374(4)
C11 H11 0.9300
C13 C14 1.440(18)
C13 H13A 0.9700
C13 H13B 0.9700
C14 C15 1.115(12)
C14 H14 0.9300
C15 H15A 0.9300
C15 H15B 0.9300
C13' C14' 1.326(18)
C13' H13C 0.9700
C13' H13D 0.9700
C14' C15' 1.358(13)
C14' H14' 0.9300
C15' H15C 0.9300
C15' H15D 0.9300
C16 C17 1.470(11)
C16 H16A 0.9700
C16 H16B 0.9700
C17 C18 1.222(10)
C17 H17 0.9300
C18 H18A 0.9300
C18 H18B 0.9300
C16' C17' 1.394(16)
C16' H16C 0.9700
C16' H16D 0.9700
C17' C18' 1.166(12)
C17' H17' 0.9300
C18' H18C 0.9300
C18' H18D 0.9300
C19 C20 1.510(4)
C19 C26 1.518(4)
C19 H19 0.9800
C20 C21 1.370(4)
C20 C25 1.384(4)
C21 C22 1.378(4)
C21 H21 0.9300
C22 C23 1.357(5)
C22 H22 0.9300
C23 C24 1.369(5)
C24 C25 1.363(5)
C24 H24 0.9300
C25 H25 0.9300
C27 H27A 0.9600
C27 H27B 0.9600
C27 H27C 0.9600

loop_
_geom_torsion_atom_site_label_1
_geom_torsion_atom_site_label_2
_geom_torsion_atom_site_label_3
_geom_torsion_atom_site_label_4
_geom_torsion
O1 C1 C2 C3 176.0(3)
C6 C1 C2 C3 0.0(5)
C1 C2 C3 C4 0.6(6)
C2 C3 C4 C5 -1.2(6)
C2 C3 C4 C13 173.1(10)
C2 C3 C4 C13' -175.2(11)
C3 C4 C5 C6 1.3(6)
C13 C4 C5 C6 -172.9(11)
C13' C4 C5 C6 175.6(11)
O1 C1 C6 C5 -175.6(3)
C2 C1 C6 C5 0.1(4)
O1 C1 C6 C7 2.9(4)
C2 C1 C6 C7 178.5(3)
C4 C5 C6 C1 -0.8(5)
C4 C5 C6 C7 -179.3(3)
C1 C6 C7 C8 -121.5(3)
C5 C6 C7 C8 56.9(4)
C1 C6 C7 C12 62.0(4)
C5 C6 C7 C12 -119.5(3)
C12 C7 C8 C9 1.8(5)
C6 C7 C8 C9 -174.8(3)
C7 C8 C9 C10 -1.4(5)
C7 C8 C9 C16' -169.6(9)
C7 C8 C9 C16 171.8(5)
C8 C9 C10 C11 -0.1(5)
C16' C9 C10 C11 168.9(8)
C16 C9 C10 C11 -173.1(5)
C9 C10 C11 C12 1.1(5)
C10 C11 C12 O2 177.0(3)
C10 C11 C12 C7 -0.7(4)
C19 O2 C12 C11 20.0(4)
C19 O2 C12 C7 -162.2(2)
C8 C7 C12 C11 -0.7(4)
C6 C7 C12 C11 175.9(3)
C8 C7 C12 O2 -178.5(2)
C6 C7 C12 O2 -1.9(4)
C5 C4 C13 C14 -130.9(15)
C3 C4 C13 C14 55(2)
C13' C4 C13 C14 -54(10)
C4 C13 C14 C15 143(3)
C5 C4 C13' C14' 139.3(17)
C3 C4 C13' C14' -47(2)
C13 C4 C13' C14' 31(9)
C4 C13' C14' C15' 116.7(18)
C8 C9 C16 C17 73.5(9)
C10 C9 C16 C17 -113.6(8)
C16' C9 C16 C17 -36(3)
C9 C16 C17 C18 -125.7(10)
C8 C9 C16' C17' -7.8(18)
C10 C9 C16' C17' -176.0(11)
C16 C9 C16' C17' 72(3)
C9 C16' C17' C18' 130(3)
C12 O2 C19 C20 -176.3(2)
C12 O2 C19 C26 64.7(3)
O2 C19 C20 C21 136.0(3)
C26 C19 C20 C21 -105.3(3)
O2 C19 C20 C25 -45.2(4)
C26 C19 C20 C25 73.4(3)
C25 C20 C21 C22 -1.3(5)
C19 C20 C21 C22 177.5(3)
C20 C21 C22 C23 0.1(5)
C21 C22 C23 C24 1.1(5)
C21 C22 C23 Cl1 -178.5(3)
C22 C23 C24 C25 -1.0(6)
Cl1 C23 C24 C25 178.6(3)
C23 C24 C25 C20 -0.3(6)
C21 C20 C25 C24 1.4(5)
C19 C20 C25 C24 -177.4(3)
C27 O4 C26 O3 1.1(5)
C27 O4 C26 C19 -176.7(3)
O2 C19 C26 O3 20.5(4)
C20 C19 C26 O3 -97.2(3)
O2 C19 C26 O4 -161.6(2)
C20 C19 C26 O4 80.6(3)
